data_7104492
loop_
_publ_author_name
'Zhou, Tianlei'
'Li, Feng'
'Fan, Yan'
'Song, Weifeng'
'Mu, Xiaoyue'
'Zhang, Hongyu'
'Wang, Yue'

_publ_section_title
;
 Hydrogen-bonded dimer stacking induced emission of aminobenzoic acid
 compounds.
;
_journal_issue 22
_journal_name_full 'Chemical communications (Cambridge, England)'
_journal_page_first 3199
_journal_page_last 3201
_journal_paper_doi 10.1039/b900476a
_journal_volume 34
_journal_year 2009
_chemical_formula_sum 'C14 H13 N O2'
_chemical_formula_weight 227.25
_chemical_name_systematic
;
?
;
_space_group_IT_number 2
_symmetry_cell_setting triclinic
_symmetry_space_group_name_Hall '-P 1'
_symmetry_space_group_name_H-M 'P -1'
_atom_sites_solution_hydrogens geom
_atom_sites_solution_primary direct
_atom_sites_solution_secondary difmap
_audit_creation_method SHELXL-97
_cell_angle_alpha 93.33(3)
_cell_angle_beta 91.87(3)
_cell_angle_gamma 113.99(3)
_cell_formula_units_Z 2
_cell_length_a 6.4397(13)
_cell_length_b 7.3561(15)
_cell_length_c 13.882(3)
_cell_measurement_reflns_used 3787
_cell_measurement_temperature 293(2)
_cell_measurement_theta_max 27.48
_cell_measurement_theta_min 3.04
_cell_volume 598.7(2)
_computing_cell_refinement PROCESS-AUTO
_computing_data_collection PROCESS-AUTO
_computing_data_reduction PROCESS-AUTO
_computing_molecular_graphics 'SHELXL-97 (Sheldrick, 1997)'
_computing_publication_material 'SHELXL-97 (Sheldrick, 1997)'
_computing_structure_refinement 'SHELXL-97 (Sheldrick, 1997)'
_computing_structure_solution 'SHELXS-97 (Sheldrick, 1990)'
_diffrn_ambient_temperature 293(2)
_diffrn_detector_area_resol_mean none
_diffrn_measured_fraction_theta_full 0.988
_diffrn_measured_fraction_theta_max 0.988
_diffrn_measurement_device_type 'Omega scan'
_diffrn_measurement_method 10.0
_diffrn_radiation_monochromator graphite
_diffrn_radiation_source 'fine-focus sealed tube'
_diffrn_radiation_type MoK\a
_diffrn_radiation_wavelength 0.71073
_diffrn_reflns_av_R_equivalents 0.0332
_diffrn_reflns_av_sigmaI/netI 0.0507
_diffrn_reflns_limit_h_max 7
_diffrn_reflns_limit_h_min -8
_diffrn_reflns_limit_k_max 9
_diffrn_reflns_limit_k_min -9
_diffrn_reflns_limit_l_max 17
_diffrn_reflns_limit_l_min -17
_diffrn_reflns_number 5927
_diffrn_reflns_theta_full 27.48
_diffrn_reflns_theta_max 27.48
_diffrn_reflns_theta_min 3.04
_diffrn_standards_decay_% 0
_diffrn_standards_interval_count 0
_diffrn_standards_interval_time .
_diffrn_standards_number 0
_exptl_absorpt_coefficient_mu 0.085
_exptl_absorpt_correction_T_max 0.9912
_exptl_absorpt_correction_T_min 0.9719
_exptl_absorpt_correction_type multi-scan
_exptl_absorpt_process_details
;
Higash,T(1995) Progrom for Absorption Correcttion.
Rigaku Corporation,Tokyo,Japan.
;
_exptl_crystal_colour colorless
_exptl_crystal_density_diffrn 1.261
_exptl_crystal_density_meas ?
_exptl_crystal_density_method 'not measured'
_exptl_crystal_description block
_exptl_crystal_F_000 240
_exptl_crystal_size_max 0.34
_exptl_crystal_size_mid 0.20
_exptl_crystal_size_min 0.11
_refine_diff_density_max 0.173
_refine_diff_density_min -0.138
_refine_diff_density_rms 0.039
_refine_ls_extinction_method none
_refine_ls_goodness_of_fit_ref 0.992
_refine_ls_hydrogen_treatment riding
_refine_ls_matrix_type full
_refine_ls_number_parameters 156
_refine_ls_number_reflns 2714
_refine_ls_number_restraints 0
_refine_ls_restrained_S_all 0.992
_refine_ls_R_factor_all 0.1105
_refine_ls_R_factor_gt 0.0590
_refine_ls_shift/su_max 0.000
_refine_ls_shift/su_mean 0.000
_refine_ls_structure_factor_coef Fsqd
_refine_ls_weighting_details 'calc w=1/[\s^2^(Fo^2^)+(0.0504P)^2^+0.1753P] where P=(Fo^2^+2Fc^2^)/3'
_refine_ls_weighting_scheme calc
_refine_ls_wR_factor_gt 0.1255
_refine_ls_wR_factor_ref 0.1437
_reflns_number_gt 1535
_reflns_number_total 2714
_reflns_threshold_expression >2sigma(I)
_cod_data_source_file b900476a.txt
_cod_data_source_block 2
_cod_depositor_comments
;
The following automatic conversions were performed:
'_symmetry_cell_setting' value 'Triclinic' changed to 'triclinic'
according to '/home/saulius/struct/CIF-dictionaries/cif_core.dic'
dictionary named 'cif_core.dic' version 2.4.1 from 2010-06-29.

Automatic conversion script
Id: cif_fix_enum 1527 2010-12-29 10:47:43Z saulius 

The following automatic conversions were performed:

'_exptl_crystal_density_meas' value 'none' was changed to '?' - the
value is perceived as not measured.

Automatic conversion script
Id: cif_fix_values 3008 2015-01-20 13:52:24Z robertas 
;
_cod_original_sg_symbol_H-M 'P-1 '
_cod_database_code 7104492

loop_
_symmetry_equiv_pos_as_xyz
'x, y, z'
'-x, -y, -z'

loop_
_atom_site_label
_atom_site_type_symbol
_atom_site_fract_x
_atom_site_fract_y
_atom_site_fract_z
_atom_site_U_iso_or_equiv
_atom_site_adp_type
_atom_site_occupancy
_atom_site_symmetry_multiplicity
_atom_site_calc_flag
_atom_site_refinement_flags
_atom_site_disorder_assembly
_atom_site_disorder_group
C1 C 0.2206(4) -0.0730(3) 0.06645(14) 0.0457(5) Uani 1 1 d . . .
C2 C 0.0048(3) -0.1261(3) 0.11313(14) 0.0437(5) Uani 1 1 d . . .
C3 C -0.1784(4) -0.3056(3) 0.08263(16) 0.0527(6) Uani 1 1 d . . .
H3 H -0.1585 -0.3904 0.0350 0.063 Uiso 1 1 calc R . .
C4 C -0.3866(4) -0.3600(3) 0.12089(17) 0.0599(6) Uani 1 1 d . . .
H4 H -0.5074 -0.4792 0.0990 0.072 Uiso 1 1 calc R . .
C5 C -0.4141(4) -0.2348(3) 0.19251(17) 0.0562(6) Uani 1 1 d . . .
H5 H -0.5553 -0.2702 0.2185 0.067 Uiso 1 1 calc R . .
C6 C -0.2374(4) -0.0595(3) 0.22611(16) 0.0538(6) Uani 1 1 d . . .
H6 H -0.2597 0.0209 0.2753 0.065 Uiso 1 1 calc R . .
C7 C -0.0235(3) 0.0003(3) 0.18729(15) 0.0455(5) Uani 1 1 d . . .
C8 C 0.1435(4) 0.3310(3) 0.28189(15) 0.0467(5) Uani 1 1 d . . .
C9 C 0.3079(4) 0.4195(3) 0.35640(16) 0.0579(6) Uani 1 1 d . . .
H9 H 0.4176 0.3706 0.3688 0.070 Uiso 1 1 calc R . .
C10 C 0.3085(5) 0.5812(4) 0.41243(16) 0.0677(7) Uani 1 1 d . . .
H10 H 0.4207 0.6405 0.4621 0.081 Uiso 1 1 calc R . .
C11 C 0.1484(4) 0.6567(3) 0.39693(17) 0.0598(6) Uani 1 1 d . . .
C12 C -0.0141(4) 0.5675(3) 0.32189(18) 0.0600(6) Uani 1 1 d . . .
H12 H -0.1244 0.6161 0.3100 0.072 Uiso 1 1 calc R . .
C13 C -0.0160(4) 0.4076(3) 0.26423(17) 0.0573(6) Uani 1 1 d . . .
H13 H -0.1253 0.3512 0.2132 0.069 Uiso 1 1 calc R . .
C14 C 0.1479(6) 0.8334(4) 0.4589(2) 0.0971(10) Uani 1 1 d . . .
H14A H 0.1260 0.9259 0.4181 0.146 Uiso 1 1 calc R . .
H14B H 0.2909 0.8984 0.4958 0.146 Uiso 1 1 calc R . .
H14C H 0.0266 0.7876 0.5020 0.146 Uiso 1 1 calc R . .
N1 N 0.1554(3) 0.1735(3) 0.22162(14) 0.0576(5) Uani 1 1 d . . .
H1 H 0.2884 0.1882 0.2049 0.069 Uiso 1 1 calc R . .
O1 O 0.3932(2) 0.0796(2) 0.08955(11) 0.0558(4) Uani 1 1 d . . .
O2 O 0.2178(3) -0.2012(2) -0.00408(11) 0.0605(5) Uani 1 1 d . . .
H2 H 0.3430 -0.1618 -0.0269 0.091 Uiso 1 1 calc R . .

loop_
_atom_site_aniso_label
_atom_site_aniso_U_11
_atom_site_aniso_U_22
_atom_site_aniso_U_33
_atom_site_aniso_U_23
_atom_site_aniso_U_13
_atom_site_aniso_U_12
C1 0.0534(13) 0.0415(11) 0.0468(12) -0.0032(9) 0.0008(10) 0.0251(10)
C2 0.0524(12) 0.0386(11) 0.0419(11) 0.0024(9) 0.0038(10) 0.0206(10)
C3 0.0581(14) 0.0443(12) 0.0523(13) -0.0030(10) -0.0010(11) 0.0187(11)
C4 0.0564(14) 0.0476(13) 0.0632(15) 0.0021(11) 0.0018(12) 0.0088(11)
C5 0.0520(13) 0.0538(14) 0.0626(15) 0.0134(12) 0.0111(11) 0.0196(11)
C6 0.0606(14) 0.0457(12) 0.0542(13) 0.0033(10) 0.0148(11) 0.0201(11)
C7 0.0504(12) 0.0400(11) 0.0467(12) 0.0024(9) 0.0037(10) 0.0191(10)
C8 0.0517(12) 0.0386(11) 0.0472(12) -0.0010(9) 0.0103(10) 0.0157(10)
C9 0.0651(15) 0.0543(13) 0.0576(14) -0.0010(11) 0.0016(12) 0.0287(12)
C10 0.0867(18) 0.0588(15) 0.0472(14) -0.0096(11) -0.0053(13) 0.0216(14)
C11 0.0770(17) 0.0466(13) 0.0568(14) -0.0012(11) 0.0196(13) 0.0259(13)
C12 0.0590(14) 0.0491(13) 0.0765(17) -0.0004(12) 0.0084(13) 0.0273(11)
C13 0.0609(14) 0.0496(13) 0.0586(14) -0.0060(11) -0.0012(11) 0.0215(11)
C14 0.129(3) 0.0623(17) 0.094(2) -0.0214(15) 0.028(2) 0.0347(18)
N1 0.0515(11) 0.0475(10) 0.0678(13) -0.0149(9) 0.0123(9) 0.0160(9)
O1 0.0522(9) 0.0496(9) 0.0610(10) -0.0129(7) 0.0077(7) 0.0179(8)
O2 0.0594(10) 0.0552(9) 0.0615(10) -0.0167(8) 0.0095(8) 0.0203(8)

loop_
_atom_type_symbol
_atom_type_description
_atom_type_scat_dispersion_real
_atom_type_scat_dispersion_imag
_atom_type_scat_source
C C 0.0033 0.0016 'International Tables Vol C Tables 4.2.6.8 and 6.1.1.4'
H H 0.0000 0.0000 'International Tables Vol C Tables 4.2.6.8 and 6.1.1.4'
N N 0.0061 0.0033 'International Tables Vol C Tables 4.2.6.8 and 6.1.1.4'
O O 0.0106 0.0060 'International Tables Vol C Tables 4.2.6.8 and 6.1.1.4'

loop_
_geom_angle_atom_site_label_1
_geom_angle_atom_site_label_2
_geom_angle_atom_site_label_3
_geom_angle
_geom_angle_site_symmetry_1
_geom_angle_site_symmetry_3
_geom_angle_publ_flag
O1 C1 O2 121.28(19) . . ?
O1 C1 C2 123.94(18) . . ?
O2 C1 C2 114.77(18) . . ?
C3 C2 C7 119.15(19) . . ?
C3 C2 C1 119.04(18) . . ?
C7 C2 C1 121.81(18) . . ?
C4 C3 C2 121.8(2) . . ?
C3 C4 C5 118.8(2) . . ?
C6 C5 C4 121.3(2) . . ?
C5 C6 C7 120.8(2) . . ?
N1 C7 C6 121.27(19) . . ?
N1 C7 C2 120.64(18) . . ?
C6 C7 C2 118.07(19) . . ?
C13 C8 C9 119.1(2) . . ?
C13 C8 N1 122.3(2) . . ?
C9 C8 N1 118.5(2) . . ?
C8 C9 C10 119.6(2) . . ?
C11 C10 C9 121.9(2) . . ?
C10 C11 C12 117.8(2) . . ?
C10 C11 C14 122.0(3) . . ?
C12 C11 C14 120.2(3) . . ?
C11 C12 C13 121.2(2) . . ?
C8 C13 C12 120.3(2) . . ?
C7 N1 C8 126.63(18) . . ?

loop_
_geom_bond_atom_site_label_1
_geom_bond_atom_site_label_2
_geom_bond_distance
_geom_bond_site_symmetry_2
_geom_bond_publ_flag
C1 O1 1.232(2) . ?
C1 O2 1.314(2) . ?
C1 C2 1.466(3) . ?
C2 C3 1.397(3) . ?
C2 C7 1.413(3) . ?
C3 C4 1.369(3) . ?
C4 C5 1.380(3) . ?
C5 C6 1.371(3) . ?
C6 C7 1.402(3) . ?
C7 N1 1.370(3) . ?
C8 C13 1.379(3) . ?
C8 C9 1.380(3) . ?
C8 N1 1.419(3) . ?
C9 C10 1.381(3) . ?
C10 C11 1.372(3) . ?
C11 C12 1.379(3) . ?
C11 C14 1.517(3) . ?
C12 C13 1.380(3) . ?

loop_
_geom_hbond_atom_site_label_D
_geom_hbond_atom_site_label_H
_geom_hbond_atom_site_label_A
_geom_hbond_distance_DH
_geom_hbond_distance_HA
_geom_hbond_distance_DA
_geom_hbond_angle_DHA
_geom_hbond_site_symmetry_A
O2 H2 O1 0.82 1.82 2.641(2) 174.4 2_655

loop_
_cod_related_entry_id
_cod_related_entry_database
_cod_related_entry_code
1 ChemSpider 134108
